data_1546413
loop_
_publ_author_name
'Edwards, Alyn C.'
'Geist, Andreas'
'M\"ullich, Udo'
'Sharrad, Clint A.'
'Pritchard, Robin G.'
'Whitehead, Roger C.'
'Harwood, Laurence M.'

_publ_section_title
;
 Transition metal-free, visible-light mediated synthesis of
 1,10-phenanthroline derived ligand systems
;
_journal_issue 58
_journal_name_full 'Chemical Communications'
_journal_page_first 8160
_journal_page_last 8163
_journal_paper_doi 10.1039/C7CC03903D
_journal_volume 53
_journal_year 2017
_chemical_formula_sum 'C37 H48 N8 O2'
_chemical_formula_weight 636.83
_chemical_name_systematic 4,7-Me-CyMe4-BTPhen
_space_group_crystal_system monoclinic
_space_group_IT_number 14
_space_group_name_Hall '-P 2yn'
_space_group_name_H-M_alt 'P 1 21/n 1'
_symmetry_space_group_name_Hall '-P 2yn'
_symmetry_space_group_name_H-M 'P 1 21/n 1'
_atom_sites_solution_hydrogens mixed
_audit_creation_method SHELXL-2014/7
_audit_update_record
;
2017-04-05 deposited with the CCDC.
2017-06-27 downloaded from the CCDC.
;
_cell_angle_alpha 90
_cell_angle_beta 98.832(4)
_cell_angle_gamma 90
_cell_formula_units_Z 4
_cell_length_a 16.9253(9)
_cell_length_b 8.6647(5)
_cell_length_c 23.1992(12)
_cell_measurement_reflns_used 2574
_cell_measurement_temperature 100(2)
_cell_measurement_theta_max 72.15
_cell_measurement_theta_min 3.02
_cell_volume 3361.9(3)
_computing_cell_refinement 'Bruker SAINT'
_computing_data_collection 'Bruker APEX2'
_computing_data_reduction 'Bruker SAINT'
_computing_molecular_graphics 'Bruker SHELXTL'
_computing_publication_material 'Bruker SHELXTL'
_computing_structure_refinement 'SHELXL-2014/7 (Sheldrick, 2014)'
_computing_structure_solution 'SHELXS-97 (Sheldrick, 2008)'
_diffrn_ambient_temperature 100(2)
_diffrn_measured_fraction_theta_full 0.995
_diffrn_measured_fraction_theta_max 0.991
_diffrn_measurement_device_type 'Bruker APEX-II CCD'
_diffrn_measurement_method '\f and \w scans'
_diffrn_radiation_type CuK\a
_diffrn_radiation_wavelength 1.54178
_diffrn_reflns_av_R_equivalents 0.0604
_diffrn_reflns_av_unetI/netI 0.0564
_diffrn_reflns_Laue_measured_fraction_full 0.995
_diffrn_reflns_Laue_measured_fraction_max 0.991
_diffrn_reflns_limit_h_max 16
_diffrn_reflns_limit_h_min -20
_diffrn_reflns_limit_k_max 9
_diffrn_reflns_limit_k_min -10
_diffrn_reflns_limit_l_max 28
_diffrn_reflns_limit_l_min -28
_diffrn_reflns_number 22281
_diffrn_reflns_point_group_measured_fraction_full 0.995
_diffrn_reflns_point_group_measured_fraction_max 0.991
_diffrn_reflns_theta_full 67.679
_diffrn_reflns_theta_max 72.257
_diffrn_reflns_theta_min 3.022
_exptl_absorpt_coefficient_mu 0.637
_exptl_absorpt_correction_T_max 0.957
_exptl_absorpt_correction_T_min 0.830644
_exptl_absorpt_correction_type multi-scan
_exptl_absorpt_process_details SADABS
_exptl_crystal_colour yellow
_exptl_crystal_density_diffrn 1.258
_exptl_crystal_description block
_exptl_crystal_F_000 1368
_exptl_crystal_size_max 0.250
_exptl_crystal_size_mid 0.160
_exptl_crystal_size_min 0.070
_refine_diff_density_max 0.331
_refine_diff_density_min -0.288
_refine_diff_density_rms 0.051
_refine_ls_extinction_method none
_refine_ls_goodness_of_fit_ref 1.005
_refine_ls_hydrogen_treatment mixed
_refine_ls_matrix_type full
_refine_ls_number_parameters 444
_refine_ls_number_reflns 6587
_refine_ls_number_restraints 0
_refine_ls_restrained_S_all 1.005
_refine_ls_R_factor_all 0.0702
_refine_ls_R_factor_gt 0.0486
_refine_ls_shift/su_max 0.000
_refine_ls_shift/su_mean 0.000
_refine_ls_structure_factor_coef Fsqd
_refine_ls_weighting_details 'w=1/[\s^2^(Fo^2^)+(0.0909P)^2^] where P=(Fo^2^+2Fc^2^)/3'
_refine_ls_weighting_scheme calc
_refine_ls_wR_factor_gt 0.1312
_refine_ls_wR_factor_ref 0.1465
_reflns_Friedel_coverage 0.000
_reflns_number_gt 4903
_reflns_number_total 6587
_reflns_threshold_expression 'I > 2\s(I)'
_cod_data_source_file c7cc03903d2.cif
_cod_data_source_block s4608ma
_cod_database_code 1546413
_shelx_shelxl_version_number 2014/7
_shelx_space_group_comment
; 
The symmetry employed for this shelxl refinement is uniquely defined 
by the following loop, which should always be used as a source of 
symmetry information in preference to the above space-group names. 
They are only intended as comments. 
;
_shelx_estimated_absorpt_t_min 0.857
_shelx_estimated_absorpt_t_max 0.957

loop_
_space_group_symop_operation_xyz
'x, y, z'
'-x+1/2, y+1/2, -z+1/2'
'-x, -y, -z'
'x-1/2, -y-1/2, z-1/2'

loop_
_atom_site_label
_atom_site_type_symbol
_atom_site_fract_x
_atom_site_fract_y
_atom_site_fract_z
_atom_site_U_iso_or_equiv
_atom_site_adp_type
_atom_site_occupancy
_atom_site_site_symmetry_order
_atom_site_calc_flag
_atom_site_refinement_flags_posn
_atom_site_refinement_flags_adp
C1 C 0.00476(10) 0.22752(18) -0.01122(8) 0.0174(3) Uani 1 1 d . .
C2 C 0.05454(10) 0.08752(19) -0.08087(8) 0.0181(3) Uani 1 1 d . .
C3 C -0.02073(10) 0.0206(2) -0.10060(8) 0.0199(3) Uani 1 1 d . .
H3 H -0.0265 -0.0513 -0.1319 0.024 Uiso 1 1 calc R U
C4 C -0.08554(10) 0.05931(19) -0.07470(8) 0.0189(3) Uani 1 1 d . .
C5 C -0.07371(10) 0.16976(19) -0.02905(8) 0.0179(3) Uani 1 1 d . .
C6 C -0.13803(10) 0.2224(2) -0.00047(8) 0.0199(3) Uani 1 1 d . .
H6 H -0.1906 0.1853 -0.0133 0.024 Uiso 1 1 calc R U
C7 C -0.12567(10) 0.3233(2) 0.04413(8) 0.0199(3) Uani 1 1 d . .
H7 H -0.1698 0.3569 0.0618 0.024 Uiso 1 1 calc R U
C8 C -0.04721(10) 0.38119(19) 0.06555(8) 0.0184(3) Uani 1 1 d . .
C9 C -0.03284(10) 0.4864(2) 0.11282(8) 0.0194(3) Uani 1 1 d . .
C10 C 0.04422(10) 0.5351(2) 0.13018(8) 0.0194(3) Uani 1 1 d . .
H10 H 0.0558 0.6092 0.1605 0.023 Uiso 1 1 calc R U
C11 C 0.10587(10) 0.47475(19) 0.10289(8) 0.0177(3) Uani 1 1 d . .
C12 C 0.01837(10) 0.33307(19) 0.03841(8) 0.0170(3) Uani 1 1 d . .
C13 C 0.12411(10) 0.03411(19) -0.10857(8) 0.0190(3) Uani 1 1 d . .
C14 C 0.24045(10) -0.0961(2) -0.15448(8) 0.0206(3) Uani 1 1 d . .
C15 C 0.30419(11) -0.1846(2) -0.18011(8) 0.0239(4) Uani 1 1 d . .
C16 C 0.38223(11) -0.0915(2) -0.16859(9) 0.0283(4) Uani 1 1 d . .
H16A H 0.4259 -0.1522 -0.1815 0.034 Uiso 1 1 calc R U
H16B H 0.3759 0.0049 -0.1918 0.034 Uiso 1 1 calc R U
C17 C 0.40473(11) -0.0516(2) -0.10444(9) 0.0279(4) Uani 1 1 d . .
H17A H 0.4575 0.0003 -0.0985 0.033 Uiso 1 1 calc R U
H17B H 0.4100 -0.1482 -0.0814 0.033 Uiso 1 1 calc R U
C18 C 0.34321(10) 0.0540(2) -0.08141(8) 0.0237(4) Uani 1 1 d . .
C19 C 0.25845(10) 0.00815(19) -0.10717(8) 0.0188(3) Uani 1 1 d . .
C20 C 0.31371(12) -0.3444(2) -0.15077(10) 0.0317(4) Uani 1 1 d . .
H20A H 0.3236 -0.3316 -0.1083 0.048 Uiso 1 1 calc R U
H20B H 0.3589 -0.3987 -0.1634 0.048 Uiso 1 1 calc R U
H20C H 0.2647 -0.4044 -0.1620 0.048 Uiso 1 1 calc R U
C21 C 0.27986(12) -0.2079(3) -0.24619(9) 0.0317(4) Uani 1 1 d . .
H21A H 0.2288 -0.2631 -0.2536 0.048 Uiso 1 1 calc R U
H21B H 0.3211 -0.2682 -0.2615 0.048 Uiso 1 1 calc R U
H21C H 0.2742 -0.1071 -0.2656 0.048 Uiso 1 1 calc R U
C22 C 0.35426(12) 0.0386(3) -0.01435(9) 0.0316(4) Uani 1 1 d . .
H22A H 0.3184 0.1108 0.0013 0.047 Uiso 1 1 calc R U
H22B H 0.4098 0.0625 0.0020 0.047 Uiso 1 1 calc R U
H22C H 0.3417 -0.0671 -0.0039 0.047 Uiso 1 1 calc R U
C23 C 0.35573(12) 0.2226(2) -0.09916(10) 0.0309(4) Uani 1 1 d . .
H23A H 0.3510 0.2294 -0.1417 0.046 Uiso 1 1 calc R U
H23B H 0.4091 0.2572 -0.0814 0.046 Uiso 1 1 calc R U
H23C H 0.3151 0.2883 -0.0857 0.046 Uiso 1 1 calc R U
C24 C -0.16505(10) -0.01908(19) -0.09187(8) 0.0217(4) Uani 1 1 d . .
H24A H -0.1597 -0.1008 -0.1202 0.033 Uiso 1 1 calc R U
H24B H -0.2046 0.0567 -0.1094 0.033 Uiso 1 1 calc R U
H24C H -0.1826 -0.0641 -0.0572 0.033 Uiso 1 1 calc R U
C25 C -0.09920(11) 0.5418(2) 0.14410(9) 0.0255(4) Uani 1 1 d . .
H25A H -0.0782 0.6192 0.1733 0.038 Uiso 1 1 calc R U
H25B H -0.1208 0.4544 0.1635 0.038 Uiso 1 1 calc R U
H25C H -0.1417 0.5879 0.1159 0.038 Uiso 1 1 calc R U
C26 C 0.19013(10) 0.5164(2) 0.12696(7) 0.0180(3) Uani 1 1 d . .
C27 C 0.33426(10) 0.6008(2) 0.17336(7) 0.0189(3) Uani 1 1 d . .
C28 C 0.41599(10) 0.6603(2) 0.20029(8) 0.0230(4) Uani 1 1 d . .
C29 C 0.47772(11) 0.5285(2) 0.20405(9) 0.0283(4) Uani 1 1 d . .
H29A H 0.4921 0.5101 0.1648 0.034 Uiso 1 1 calc R U
H29B H 0.5268 0.5602 0.2302 0.034 Uiso 1 1 calc R U
C30 C 0.44652(11) 0.3795(2) 0.22662(9) 0.0269(4) Uani 1 1 d . .
H30A H 0.4307 0.3987 0.2654 0.032 Uiso 1 1 calc R U
H30B H 0.4899 0.3019 0.2316 0.032 Uiso 1 1 calc R U
C31 C 0.37424(10) 0.3141(2) 0.18529(8) 0.0216(4) Uani 1 1 d . .
C32 C 0.31500(10) 0.4429(2) 0.16545(7) 0.0176(3) Uani 1 1 d . .
C33 C 0.44193(12) 0.7923(2) 0.16321(11) 0.0342(5) Uani 1 1 d . .
H33A H 0.4465 0.7535 0.1242 0.051 Uiso 1 1 calc R U
H33B H 0.4938 0.8324 0.1817 0.051 Uiso 1 1 calc R U
H33C H 0.4020 0.8750 0.1601 0.051 Uiso 1 1 calc R U
C34 C 0.40831(12) 0.7234(2) 0.26124(9) 0.0296(4) Uani 1 1 d . .
H34A H 0.3699 0.8088 0.2574 0.044 Uiso 1 1 calc R U
H34B H 0.4605 0.7605 0.2803 0.044 Uiso 1 1 calc R U
H34C H 0.3896 0.6411 0.2848 0.044 Uiso 1 1 calc R U
C35 C 0.33276(12) 0.1913(2) 0.21777(9) 0.0291(4) Uani 1 1 d . .
H35A H 0.3113 0.2396 0.2503 0.044 Uiso 1 1 calc R U
H35B H 0.3715 0.1115 0.2329 0.044 Uiso 1 1 calc R U
H35C H 0.2890 0.1444 0.1909 0.044 Uiso 1 1 calc R U
C36 C 0.39865(12) 0.2408(2) 0.13036(9) 0.0274(4) Uani 1 1 d . .
H36A H 0.3506 0.2100 0.1037 0.041 Uiso 1 1 calc R U
H36B H 0.4319 0.1497 0.1414 0.041 Uiso 1 1 calc R U
H36C H 0.4290 0.3158 0.1110 0.041 Uiso 1 1 calc R U
C37 C 0.40221(15) 0.5690(3) 0.00876(12) 0.0452(6) Uani 1 1 d . .
H37A H 0.4357 0.6615 0.0156 0.068 Uiso 1 1 calc R U
H37B H 0.4125 0.5180 -0.0271 0.068 Uiso 1 1 calc R U
H37C H 0.4150 0.4981 0.0418 0.068 Uiso 1 1 calc R U
N1 N 0.06827(8) 0.18651(16) -0.03700(6) 0.0174(3) Uani 1 1 d . .
N2 N 0.09459(8) 0.37846(16) 0.05809(6) 0.0168(3) Uani 1 1 d . .
N3 N 0.10556(9) -0.05533(19) -0.15544(7) 0.0256(3) Uani 1 1 d . .
N4 N 0.16501(10) -0.12119(19) -0.17845(7) 0.0256(3) Uani 1 1 d . .
N5 N 0.19899(9) 0.07455(17) -0.08478(6) 0.0191(3) Uani 1 1 d . .
N6 N 0.20430(9) 0.66637(17) 0.13631(7) 0.0216(3) Uani 1 1 d . .
N7 N 0.27862(9) 0.70839(17) 0.15868(7) 0.0227(3) Uani 1 1 d . .
N8 N 0.24259(9) 0.40129(16) 0.14040(7) 0.0191(3) Uani 1 1 d . .
O1 O 0.32189(11) 0.6109(2) 0.00300(10) 0.0501(5) Uani 1 1 d . .
H1 H 0.2937 0.5314 0.0037 0.075 Uiso 1 1 calc R U
O2 O 0.22855(8) 0.34876(17) 0.99746(7) 0.0292(3) Uani 1 1 d . .
H2A H 0.1850(19) 0.357(3) 1.0133(13) 0.043(7) Uiso 1 1 d . .
H2B H 0.217(2) 0.282(4) 0.9721(16) 0.055(9) Uiso 1 1 d . .

loop_
_atom_site_aniso_label
_atom_site_aniso_U_11
_atom_site_aniso_U_22
_atom_site_aniso_U_33
_atom_site_aniso_U_23
_atom_site_aniso_U_13
_atom_site_aniso_U_12
C1 0.0145(7) 0.0163(7) 0.0210(8) 0.0046(6) 0.0020(6) -0.0001(6)
C2 0.0164(8) 0.0178(8) 0.0201(8) 0.0032(6) 0.0028(6) -0.0001(6)
C3 0.0169(8) 0.0189(8) 0.0228(9) 0.0007(6) -0.0008(7) 0.0000(6)
C4 0.0154(8) 0.0169(7) 0.0235(8) 0.0048(6) 0.0005(6) -0.0004(6)
C5 0.0145(8) 0.0177(7) 0.0209(8) 0.0031(6) 0.0014(6) -0.0008(6)
C6 0.0125(7) 0.0213(8) 0.0258(9) 0.0037(7) 0.0024(6) -0.0009(6)
C7 0.0127(8) 0.0219(8) 0.0259(9) 0.0025(7) 0.0060(6) 0.0009(6)
C8 0.0160(8) 0.0181(7) 0.0216(8) 0.0046(7) 0.0046(6) 0.0012(6)
C9 0.0170(8) 0.0201(8) 0.0217(8) 0.0037(6) 0.0049(7) 0.0014(6)
C10 0.0186(8) 0.0198(8) 0.0199(8) 0.0001(6) 0.0034(6) 0.0015(6)
C11 0.0144(8) 0.0169(7) 0.0217(8) 0.0032(6) 0.0021(6) -0.0003(6)
C12 0.0136(7) 0.0172(7) 0.0199(8) 0.0041(6) 0.0019(6) -0.0009(6)
C13 0.0163(8) 0.0193(8) 0.0213(8) 0.0031(6) 0.0025(6) -0.0010(6)
C14 0.0190(8) 0.0225(8) 0.0207(8) 0.0011(7) 0.0050(7) -0.0005(6)
C15 0.0220(9) 0.0258(9) 0.0251(9) -0.0042(7) 0.0079(7) 0.0004(7)
C16 0.0196(9) 0.0331(10) 0.0339(10) -0.0081(8) 0.0101(8) -0.0014(7)
C17 0.0162(8) 0.0350(10) 0.0330(10) -0.0058(8) 0.0054(7) 0.0015(7)
C18 0.0146(8) 0.0304(9) 0.0265(9) -0.0054(7) 0.0042(7) 0.0008(7)
C19 0.0163(8) 0.0194(8) 0.0213(8) 0.0023(7) 0.0046(7) 0.0001(6)
C20 0.0278(10) 0.0261(9) 0.0427(12) -0.0008(8) 0.0099(9) 0.0040(7)
C21 0.0284(10) 0.0405(11) 0.0279(10) -0.0069(8) 0.0093(8) -0.0017(8)
C22 0.0197(9) 0.0479(12) 0.0259(10) -0.0077(9) -0.0009(7) 0.0054(8)
C23 0.0216(9) 0.0301(10) 0.0424(11) -0.0082(9) 0.0093(8) -0.0067(7)
C24 0.0155(8) 0.0182(8) 0.0302(9) -0.0009(7) 0.0001(7) -0.0018(6)
C25 0.0198(9) 0.0295(9) 0.0287(10) -0.0045(7) 0.0080(7) 0.0002(7)
C26 0.0159(8) 0.0201(8) 0.0181(8) 0.0002(6) 0.0030(6) 0.0001(6)
C27 0.0180(8) 0.0212(8) 0.0181(8) -0.0009(6) 0.0048(6) 0.0006(6)
C28 0.0168(8) 0.0237(8) 0.0276(9) -0.0036(7) 0.0003(7) -0.0032(6)
C29 0.0171(8) 0.0318(10) 0.0345(10) -0.0082(8) -0.0006(7) -0.0005(7)
C30 0.0215(9) 0.0284(9) 0.0284(10) -0.0050(8) -0.0039(7) 0.0059(7)
C31 0.0177(8) 0.0217(8) 0.0241(9) -0.0016(7) -0.0006(7) 0.0041(6)
C32 0.0163(8) 0.0207(8) 0.0161(7) -0.0013(6) 0.0035(6) 0.0000(6)
C33 0.0239(9) 0.0340(10) 0.0460(12) -0.0001(9) 0.0089(9) -0.0101(8)
C34 0.0262(9) 0.0320(10) 0.0282(10) -0.0086(8) -0.0035(8) 0.0005(8)
C35 0.0284(10) 0.0266(9) 0.0310(10) 0.0064(8) 0.0003(8) 0.0047(7)
C36 0.0263(9) 0.0275(9) 0.0276(9) -0.0052(8) 0.0015(8) 0.0071(7)
C37 0.0369(12) 0.0493(13) 0.0472(14) 0.0045(11) -0.0006(10) -0.0043(10)
N1 0.0140(6) 0.0180(6) 0.0202(7) 0.0022(5) 0.0027(5) -0.0002(5)
N2 0.0123(6) 0.0158(6) 0.0225(7) 0.0017(5) 0.0026(5) -0.0001(5)
N3 0.0190(7) 0.0315(8) 0.0268(8) -0.0071(7) 0.0045(6) 0.0015(6)
N4 0.0206(8) 0.0297(8) 0.0270(8) -0.0048(6) 0.0051(6) -0.0006(6)
N5 0.0154(7) 0.0207(7) 0.0213(7) 0.0006(6) 0.0031(6) -0.0011(5)
N6 0.0171(7) 0.0196(7) 0.0268(8) -0.0011(6) -0.0008(6) -0.0002(5)
N7 0.0185(7) 0.0210(7) 0.0277(8) -0.0023(6) 0.0002(6) -0.0015(5)
N8 0.0165(7) 0.0193(7) 0.0211(7) -0.0006(6) 0.0015(6) 0.0010(5)
O1 0.0358(9) 0.0393(9) 0.0776(14) 0.0007(9) 0.0162(9) -0.0039(7)
O2 0.0189(6) 0.0305(7) 0.0404(8) -0.0111(6) 0.0113(6) -0.0058(5)

loop_
_atom_type_symbol
_atom_type_description
_atom_type_scat_dispersion_real
_atom_type_scat_dispersion_imag
_atom_type_scat_source
C C 0.0181 0.0091 'International Tables Vol C Tables 4.2.6.8 and 6.1.1.4'
H H 0.0000 0.0000 'International Tables Vol C Tables 4.2.6.8 and 6.1.1.4'
N N 0.0311 0.0180 'International Tables Vol C Tables 4.2.6.8 and 6.1.1.4'
O O 0.0492 0.0322 'International Tables Vol C Tables 4.2.6.8 and 6.1.1.4'

loop_
_geom_angle_atom_site_label_1
_geom_angle_atom_site_label_2
_geom_angle_atom_site_label_3
_geom_angle
N1 C1 C5 123.28(16)
N1 C1 C12 118.17(15)
C5 C1 C12 118.53(15)
N1 C2 C3 123.97(16)
N1 C2 C13 118.23(15)
C3 C2 C13 117.64(16)
C4 C3 C2 120.06(16)
C4 C3 H3 120.0
C2 C3 H3 120.0
C3 C4 C5 117.48(16)
C3 C4 C24 121.11(16)
C5 C4 C24 121.33(16)
C4 C5 C1 118.28(15)
C4 C5 C6 122.00(15)
C1 C5 C6 119.72(16)
C7 C6 C5 121.52(15)
C7 C6 H6 119.2
C5 C6 H6 119.2
C6 C7 C8 121.29(15)
C6 C7 H7 119.4
C8 C7 H7 119.4
C9 C8 C12 118.61(15)
C9 C8 C7 122.14(15)
C12 C8 C7 119.25(16)
C10 C9 C8 117.87(16)
C10 C9 C25 120.42(16)
C8 C9 C25 121.70(16)
C9 C10 C11 119.52(16)
C9 C10 H10 120.2
C11 C10 H10 120.2
N2 C11 C10 124.20(15)
N2 C11 C26 117.40(14)
C10 C11 C26 118.36(15)
N2 C12 C8 122.16(16)
N2 C12 C1 118.22(15)
C8 C12 C1 119.59(15)
N3 C13 N5 125.02(16)
N3 C13 C2 115.29(15)
N5 C13 C2 119.67(15)
N4 C14 C19 120.41(16)
N4 C14 C15 116.63(16)
C19 C14 C15 122.96(16)
C14 C15 C16 108.08(15)
C14 C15 C21 111.04(16)
C16 C15 C21 109.50(16)
C14 C15 C20 108.26(15)
C16 C15 C20 111.50(17)
C21 C15 C20 108.47(17)
C17 C16 C15 111.70(16)
C17 C16 H16A 109.3
C15 C16 H16A 109.3
C17 C16 H16B 109.3
C15 C16 H16B 109.3
H16A C16 H16B 107.9
C16 C17 C18 113.19(16)
C16 C17 H17A 108.9
C18 C17 H17A 108.9
C16 C17 H17B 108.9
C18 C17 H17B 108.9
H17A C17 H17B 107.8
C19 C18 C23 107.64(15)
C19 C18 C17 110.81(15)
C23 C18 C17 109.99(15)
C19 C18 C22 109.55(15)
C23 C18 C22 110.54(17)
C17 C18 C22 108.31(16)
N5 C19 C14 119.45(16)
N5 C19 C18 117.24(15)
C14 C19 C18 123.28(15)
C15 C20 H20A 109.5
C15 C20 H20B 109.5
H20A C20 H20B 109.5
C15 C20 H20C 109.5
H20A C20 H20C 109.5
H20B C20 H20C 109.5
C15 C21 H21A 109.5
C15 C21 H21B 109.5
H21A C21 H21B 109.5
C15 C21 H21C 109.5
H21A C21 H21C 109.5
H21B C21 H21C 109.5
C18 C22 H22A 109.5
C18 C22 H22B 109.5
H22A C22 H22B 109.5
C18 C22 H22C 109.5
H22A C22 H22C 109.5
H22B C22 H22C 109.5
C18 C23 H23A 109.5
C18 C23 H23B 109.5
H23A C23 H23B 109.5
C18 C23 H23C 109.5
H23A C23 H23C 109.5
H23B C23 H23C 109.5
C4 C24 H24A 109.5
C4 C24 H24B 109.5
H24A C24 H24B 109.5
C4 C24 H24C 109.5
H24A C24 H24C 109.5
H24B C24 H24C 109.5
C9 C25 H25A 109.5
C9 C25 H25B 109.5
H25A C25 H25B 109.5
C9 C25 H25C 109.5
H25A C25 H25C 109.5
H25B C25 H25C 109.5
N6 C26 N8 126.26(16)
N6 C26 C11 115.70(15)
N8 C26 C11 117.90(15)
N7 C27 C32 120.33(16)
N7 C27 C28 115.58(16)
C32 C27 C28 124.06(16)
C27 C28 C33 110.07(16)
C27 C28 C34 107.37(15)
C33 C28 C34 108.78(16)
C27 C28 C29 109.80(15)
C33 C28 C29 109.49(16)
C34 C28 C29 111.29(16)
C30 C29 C28 112.39(16)
C30 C29 H29A 109.1
C28 C29 H29A 109.1
C30 C29 H29B 109.1
C28 C29 H29B 109.1
H29A C29 H29B 107.9
C29 C30 C31 112.51(16)
C29 C30 H30A 109.1
C31 C30 H30A 109.1
C29 C30 H30B 109.1
C31 C30 H30B 109.1
H30A C30 H30B 107.8
C32 C31 C35 109.07(15)
C32 C31 C36 107.50(15)
C35 C31 C36 108.78(16)
C32 C31 C30 109.95(15)
C35 C31 C30 109.18(16)
C36 C31 C30 112.29(15)
N8 C32 C27 120.06(15)
N8 C32 C31 117.08(15)
C27 C32 C31 122.85(15)
C28 C33 H33A 109.5
C28 C33 H33B 109.5
H33A C33 H33B 109.5
C28 C33 H33C 109.5
H33A C33 H33C 109.5
H33B C33 H33C 109.5
C28 C34 H34A 109.5
C28 C34 H34B 109.5
H34A C34 H34B 109.5
C28 C34 H34C 109.5
H34A C34 H34C 109.5
H34B C34 H34C 109.5
C31 C35 H35A 109.5
C31 C35 H35B 109.5
H35A C35 H35B 109.5
C31 C35 H35C 109.5
H35A C35 H35C 109.5
H35B C35 H35C 109.5
C31 C36 H36A 109.5
C31 C36 H36B 109.5
H36A C36 H36B 109.5
C31 C36 H36C 109.5
H36A C36 H36C 109.5
H36B C36 H36C 109.5
O1 C37 H37A 109.5
O1 C37 H37B 109.5
H37A C37 H37B 109.5
O1 C37 H37C 109.5
H37A C37 H37C 109.5
H37B C37 H37C 109.5
C2 N1 C1 116.85(15)
C11 N2 C12 117.47(14)
C13 N3 N4 118.45(15)
C14 N4 N3 119.75(16)
C19 N5 C13 116.55(15)
C26 N6 N7 117.65(14)
C27 N7 N6 119.71(15)
C32 N8 C26 115.81(15)
C37 O1 H1 109.5
H2A O2 H2B 103(3)

loop_
_geom_bond_atom_site_label_1
_geom_bond_atom_site_label_2
_geom_bond_distance
C1 N1 1.355(2)
C1 C5 1.420(2)
C1 C12 1.461(2)
C2 N1 1.324(2)
C2 C3 1.411(2)
C2 C13 1.499(2)
C3 C4 1.371(2)
C3 H3 0.9500
C4 C5 1.419(2)
C4 C24 1.505(2)
C5 C6 1.433(2)
C6 C7 1.346(3)
C6 H6 0.9500
C7 C8 1.435(2)
C7 H7 0.9500
C8 C9 1.418(3)
C8 C12 1.420(2)
C9 C10 1.371(2)
C9 C25 1.506(2)
C10 C11 1.402(2)
C10 H10 0.9500
C11 N2 1.323(2)
C11 C26 1.494(2)
C12 N2 1.359(2)
C13 N3 1.333(2)
C13 N5 1.349(2)
C14 N4 1.330(2)
C14 C19 1.418(3)
C14 C15 1.518(2)
C15 C16 1.536(3)
C15 C21 1.538(3)
C15 C20 1.540(3)
C16 C17 1.518(3)
C16 H16A 0.9900
C16 H16B 0.9900
C17 C18 1.542(2)
C17 H17A 0.9900
C17 H17B 0.9900
C18 C19 1.520(2)
C18 C23 1.541(3)
C18 C22 1.544(3)
C19 N5 1.332(2)
C20 H20A 0.9800
C20 H20B 0.9800
C20 H20C 0.9800
C21 H21A 0.9800
C21 H21B 0.9800
C21 H21C 0.9800
C22 H22A 0.9800
C22 H22B 0.9800
C22 H22C 0.9800
C23 H23A 0.9800
C23 H23B 0.9800
C23 H23C 0.9800
C24 H24A 0.9800
C24 H24B 0.9800
C24 H24C 0.9800
C25 H25A 0.9800
C25 H25B 0.9800
C25 H25C 0.9800
C26 N6 1.333(2)
C26 N8 1.340(2)
C27 N7 1.331(2)
C27 C32 1.412(2)
C27 C28 1.518(2)
C28 C33 1.535(3)
C28 C34 1.540(3)
C28 C29 1.541(3)
C29 C30 1.518(3)
C29 H29A 0.9900
C29 H29B 0.9900
C30 C31 1.542(2)
C30 H30A 0.9900
C30 H30B 0.9900
C31 C32 1.523(2)
C31 C35 1.535(3)
C31 C36 1.536(3)
C32 N8 1.323(2)
C33 H33A 0.9800
C33 H33B 0.9800
C33 H33C 0.9800
C34 H34A 0.9800
C34 H34B 0.9800
C34 H34C 0.9800
C35 H35A 0.9800
C35 H35B 0.9800
C35 H35C 0.9800
C36 H36A 0.9800
C36 H36B 0.9800
C36 H36C 0.9800
C37 O1 1.394(3)
C37 H37A 0.9800
C37 H37B 0.9800
C37 H37C 0.9800
N3 N4 1.337(2)
N6 N7 1.336(2)
O1 H1 0.8400
O2 H2A 0.88(3)
O2 H2B 0.83(4)

loop_
_geom_hbond_atom_site_label_D
_geom_hbond_atom_site_label_H
_geom_hbond_atom_site_label_A
_geom_hbond_distance_DH
_geom_hbond_distance_HA
_geom_hbond_distance_DA
_geom_hbond_angle_DHA
_geom_hbond_site_symmetry_A
O1 H1 O2 0.84 1.92 2.759(2) 174.5 1_554
O2 H2B N1 0.83(4) 2.62(3) 3.0510(19) 114(3) 1_556
O2 H2A N2 0.88(3) 1.98(3) 2.857(2) 173(3) 1_556
O2 H2B N1 0.83(4) 2.62(3) 3.0510(19) 114(3) 1_556
O2 H2B N5 0.83(4) 2.22(4) 3.040(2) 169(3) 1_556

loop_
_geom_torsion_atom_site_label_1
_geom_torsion_atom_site_label_2
_geom_torsion_atom_site_label_3
_geom_torsion_atom_site_label_4
_geom_torsion
N1 C2 C3 C4 1.2(3)
C13 C2 C3 C4 176.60(15)
C2 C3 C4 C5 1.3(2)
C2 C3 C4 C24 -175.39(16)
C3 C4 C5 C1 -3.0(2)
C24 C4 C5 C1 173.73(15)
C3 C4 C5 C6 177.73(16)
C24 C4 C5 C6 -5.6(3)
N1 C1 C5 C4 2.4(2)
C12 C1 C5 C4 -175.81(15)
N1 C1 C5 C6 -178.25(15)
C12 C1 C5 C6 3.5(2)
C4 C5 C6 C7 177.71(17)
C1 C5 C6 C7 -1.6(3)
C5 C6 C7 C8 -0.8(3)
C6 C7 C8 C9 -179.39(16)
C6 C7 C8 C12 1.2(3)
C12 C8 C9 C10 -0.6(2)
C7 C8 C9 C10 179.98(16)
C12 C8 C9 C25 -179.53(16)
C7 C8 C9 C25 1.0(3)
C8 C9 C10 C11 -2.9(2)
C25 C9 C10 C11 176.02(16)
C9 C10 C11 N2 4.3(3)
C9 C10 C11 C26 -173.33(16)
C9 C8 C12 N2 3.3(2)
C7 C8 C12 N2 -177.21(15)
C9 C8 C12 C1 -178.61(15)
C7 C8 C12 C1 0.8(2)
N1 C1 C12 N2 -3.3(2)
C5 C1 C12 N2 174.98(15)
N1 C1 C12 C8 178.52(14)
C5 C1 C12 C8 -3.2(2)
N1 C2 C13 N3 -174.73(15)
C3 C2 C13 N3 9.6(2)
N1 C2 C13 N5 6.8(2)
C3 C2 C13 N5 -168.83(16)
N4 C14 C15 C16 154.08(17)
C19 C14 C15 C16 -26.3(2)
N4 C14 C15 C21 34.0(2)
C19 C14 C15 C21 -146.39(17)
N4 C14 C15 C20 -85.0(2)
C19 C14 C15 C20 94.6(2)
C14 C15 C16 C17 53.3(2)
C21 C15 C16 C17 174.40(16)
C20 C15 C16 C17 -65.6(2)
C15 C16 C17 C18 -63.4(2)
C16 C17 C18 C19 39.4(2)
C16 C17 C18 C23 -79.5(2)
C16 C17 C18 C22 159.55(17)
N4 C14 C19 N5 3.6(3)
C15 C14 C19 N5 -175.98(16)
N4 C14 C19 C18 -174.01(17)
C15 C14 C19 C18 6.4(3)
C23 C18 C19 N5 -69.2(2)
C17 C18 C19 N5 170.47(16)
C22 C18 C19 N5 51.0(2)
C23 C18 C19 C14 108.49(19)
C17 C18 C19 C14 -11.8(2)
C22 C18 C19 C14 -131.27(18)
N2 C11 C26 N6 132.78(16)
C10 C11 C26 N6 -49.5(2)
N2 C11 C26 N8 -51.2(2)
C10 C11 C26 N8 126.52(17)
N7 C27 C28 C33 -48.6(2)
C32 C27 C28 C33 133.62(18)
N7 C27 C28 C34 69.7(2)
C32 C27 C28 C34 -108.12(19)
N7 C27 C28 C29 -169.16(16)
C32 C27 C28 C29 13.0(2)
C27 C28 C29 C30 -44.6(2)
C33 C28 C29 C30 -165.60(17)
C34 C28 C29 C30 74.1(2)
C28 C29 C30 C31 64.0(2)
C29 C30 C31 C32 -45.4(2)
C29 C30 C31 C35 -164.99(16)
C29 C30 C31 C36 74.3(2)
N7 C27 C32 N8 3.7(3)
C28 C27 C32 N8 -178.55(16)
N7 C27 C32 C31 -175.54(16)
C28 C27 C32 C31 2.2(3)
C35 C31 C32 N8 -46.0(2)
C36 C31 C32 N8 71.81(19)
C30 C31 C32 N8 -165.67(15)
C35 C31 C32 C27 133.31(17)
C36 C31 C32 C27 -108.89(19)
C30 C31 C32 C27 13.6(2)
C3 C2 N1 C1 -1.9(2)
C13 C2 N1 C1 -177.23(14)
C5 C1 N1 C2 0.0(2)
C12 C1 N1 C2 178.24(14)
C10 C11 N2 C12 -1.5(2)
C26 C11 N2 C12 176.07(15)
C8 C12 N2 C11 -2.3(2)
C1 C12 N2 C11 179.65(15)
N5 C13 N3 N4 5.7(3)
C2 C13 N3 N4 -172.63(16)
C19 C14 N4 N3 -4.3(3)
C15 C14 N4 N3 175.36(16)
C13 N3 N4 C14 -0.2(3)
C14 C19 N5 C13 1.4(2)
C18 C19 N5 C13 179.21(15)
N3 C13 N5 C19 -6.2(3)
C2 C13 N5 C19 172.05(15)
N8 C26 N6 N7 3.4(3)
C11 C26 N6 N7 178.98(15)
C32 C27 N7 N6 -0.1(3)
C28 C27 N7 N6 -177.99(15)
C26 N6 N7 C27 -3.2(3)
C27 C32 N8 C26 -3.6(2)
C31 C32 N8 C26 175.66(15)
N6 C26 N8 C32 0.2(3)
C11 C26 N8 C32 -175.33(15)
